data_7243665
loop_
_publ_author_name
'Rai, Sunil K.'
'Baidya, Debjani'
'Nangia, Ashwini K.'

_publ_section_title
;
 Salts, solvates and hydrates of the multi-kinase inhibitor drug pazopanib
 with hydroxybenzoic acids
;
_journal_issue 35
_journal_name_full CrystEngComm
_journal_page_first 5994
_journal_page_last 6011
_journal_paper_doi 10.1039/D1CE00785H
_journal_volume 23
_journal_year 2021
_chemical_formula_moiety 'C21 H24 N7 O2 S, C7 H5 O4'
_chemical_formula_sum 'C28 H29 N7 O6 S'
_chemical_formula_weight 591.64
_space_group_crystal_system triclinic
_space_group_IT_number 2
_space_group_name_Hall '-P 1'
_space_group_name_H-M_alt 'P -1'
_atom_sites_solution_hydrogens mixed
_audit_creation_method SHELXL-2017/1
_audit_update_record
;
2020-12-16 deposited with the CCDC.	2021-08-19 downloaded from the CCDC.
;
_cell_angle_alpha 77.708(9)
_cell_angle_beta 77.031(8)
_cell_angle_gamma 74.897(9)
_cell_formula_units_Z 2
_cell_length_a 8.6870(14)
_cell_length_b 10.446(2)
_cell_length_c 16.411(3)
_cell_measurement_reflns_used 9779
_cell_measurement_temperature 100(2)
_cell_measurement_theta_max 29.56
_cell_measurement_theta_min 2.60
_cell_volume 1382.1(4)
_computing_cell_refinement 'Bruker SAINT'
_computing_data_collection 'Bruker APEX2'
_computing_data_reduction 'Bruker SAINT'
_computing_molecular_graphics 'Bruker SHELXTL'
_computing_publication_material 'Bruker SHELXTL'
_computing_structure_refinement 'SHELXL-2017/1 (Sheldrick, 2017)'
_computing_structure_solution 'SHELXT 2014/5 (Sheldrick, 2014)'
_diffrn_ambient_temperature 100(2)
_diffrn_measured_fraction_theta_full 0.974
_diffrn_measured_fraction_theta_max 0.981
_diffrn_measurement_device_type 'Bruker APEX-II CCD'
_diffrn_measurement_method '\f and \w scans'
_diffrn_radiation_type MoK\a
_diffrn_radiation_wavelength 0.71073
_diffrn_reflns_av_R_equivalents 0.0326
_diffrn_reflns_av_unetI/netI 0.0184
_diffrn_reflns_Laue_measured_fraction_full 0.974
_diffrn_reflns_Laue_measured_fraction_max 0.981
_diffrn_reflns_limit_h_max 12
_diffrn_reflns_limit_h_min -11
_diffrn_reflns_limit_k_max 14
_diffrn_reflns_limit_k_min -14
_diffrn_reflns_limit_l_max 22
_diffrn_reflns_limit_l_min -22
_diffrn_reflns_number 53677
_diffrn_reflns_point_group_measured_fraction_full 0.974
_diffrn_reflns_point_group_measured_fraction_max 0.981
_diffrn_reflns_theta_full 25.242
_diffrn_reflns_theta_max 29.520
_diffrn_reflns_theta_min 3.268
_diffrn_source 'sealed tube'
_exptl_absorpt_coefficient_mu 0.174
_exptl_absorpt_correction_T_max 0.950
_exptl_absorpt_correction_T_min 0.918
_exptl_absorpt_correction_type multi-scan
_exptl_absorpt_process_details 'sadabs (bruker, 2006)'
_exptl_crystal_colour colourless
_exptl_crystal_density_diffrn 1.422
_exptl_crystal_description cubic
_exptl_crystal_F_000 620
_exptl_crystal_size_max 0.500
_exptl_crystal_size_mid 0.400
_exptl_crystal_size_min 0.300
_refine_diff_density_max 0.458
_refine_diff_density_min -0.442
_refine_diff_density_rms 0.061
_refine_ls_extinction_method none
_refine_ls_goodness_of_fit_ref 1.071
_refine_ls_hydrogen_treatment mixed
_refine_ls_matrix_type full
_refine_ls_number_parameters 406
_refine_ls_number_reflns 7563
_refine_ls_number_restraints 0
_refine_ls_restrained_S_all 1.071
_refine_ls_R_factor_all 0.0368
_refine_ls_R_factor_gt 0.0341
_refine_ls_shift/su_max 0.050
_refine_ls_shift/su_mean 0.000
_refine_ls_structure_factor_coef Fsqd
_refine_ls_weighting_details 'w=1/[\s^2^(Fo^2^)+(0.0512P)^2^+0.6774P] where P=(Fo^2^+2Fc^2^)/3'
_refine_ls_weighting_scheme calc
_refine_ls_wR_factor_gt 0.0946
_refine_ls_wR_factor_ref 0.1011
_reflns_Friedel_coverage 0.000
_reflns_number_gt 7066
_reflns_number_total 7563
_reflns_threshold_expression 'I > 2\s(I)'
_cod_data_source_file d1ce00785h2.cif
_cod_data_source_block PAZ_23DHBA
_cod_database_code 7243665
_shelx_shelxl_version_number 2017/1
_shelx_space_group_comment
;
The symmetry employed for this shelxl refinement is uniquely defined
by the following loop, which should always be used as a source of
symmetry information in preference to the above space-group names.
They are only intended as comments.
;
_shelx_estimated_absorpt_t_min 0.918
_shelx_estimated_absorpt_t_max 0.950

loop_
_space_group_symop_operation_xyz
'x, y, z'
'-x, -y, -z'

loop_
_atom_site_label
_atom_site_type_symbol
_atom_site_fract_x
_atom_site_fract_y
_atom_site_fract_z
_atom_site_U_iso_or_equiv
_atom_site_adp_type
_atom_site_occupancy
_atom_site_site_symmetry_order
_atom_site_calc_flag
_atom_site_refinement_flags_posn
_atom_site_refinement_flags_adp
_atom_site_refinement_flags_occupancy
_atom_site_disorder_assembly
_atom_site_disorder_group
S1 S 0.77697(3) 0.15791(2) 0.87860(2) 0.01091(7) Uani 1 1 d . . . . .
O2 O 0.92652(9) 0.15957(8) 0.90205(5) 0.01694(16) Uani 1 1 d . . . . .
O3 O 0.76070(10) 0.03531(8) 0.85779(5) 0.01632(15) Uani 1 1 d . . . . .
O4 O 0.88287(9) 0.60629(8) 0.12588(5) 0.01579(15) Uani 1 1 d . . . . .
O5 O 1.09969(9) 0.51512(8) 0.18806(5) 0.01529(15) Uani 1 1 d . . . . .
N5 N 0.75171(11) 0.27322(9) 0.79780(6) 0.01328(16) Uani 1 1 d . . . . .
O6 O 0.41112(10) 0.68054(10) 0.35866(5) 0.02208(18) Uani 1 1 d . . . . .
N6 N 0.23307(13) 0.84400(10) 0.47000(6) 0.0201(2) Uani 1 1 d . . . . .
O7 O 0.60536(9) 0.67979(9) 0.21153(5) 0.01830(16) Uani 1 1 d . . . . .
N7 N 0.19545(13) 0.97158(10) 0.42627(6) 0.0199(2) Uani 1 1 d . . . . .
N1 N 0.38530(11) 0.70623(9) 0.75040(5) 0.01380(17) Uani 1 1 d . . . . .
N2 N 0.32757(10) 0.59115(8) 0.88510(5) 0.01099(16) Uani 1 1 d . . . . .
N3 N 0.26050(10) 0.47602(9) 1.02285(5) 0.01176(16) Uani 1 1 d . . . . .
N4 N 0.07879(10) 0.66236(9) 0.97477(5) 0.01268(16) Uani 1 1 d . . . . .
C1 C 0.1623(2) 1.21449(13) 0.43258(9) 0.0312(3) Uani 1 1 d . . . . .
H13 H 0.195359 1.228263 0.372090 0.047 Uiso 1 1 calc R U . . .
H14 H 0.217165 1.261546 0.456997 0.047 Uiso 1 1 calc R U . . .
H1 H 0.047313 1.247942 0.446683 0.047 Uiso 1 1 calc R U . . .
C2 C 0.20410(15) 1.06800(12) 0.46672(7) 0.0200(2) Uani 1 1 d . . . . .
C3 C 0.25293(14) 1.00076(11) 0.54377(7) 0.0176(2) Uani 1 1 d . . . . .
C4 C 0.26794(13) 0.86251(11) 0.54243(6) 0.01548(19) Uani 1 1 d . . . . .
C5 C 0.31003(13) 0.76266(10) 0.61203(6) 0.01513(19) Uani 1 1 d . . . . .
H19 H 0.316731 0.672285 0.612231 0.018 Uiso 1 1 calc R U . . .
C6 C 0.34050(13) 0.80546(10) 0.67922(6) 0.01404(19) Uani 1 1 d . . . . .
C7 C 0.28032(12) 0.69446(10) 0.82445(6) 0.01196(18) Uani 1 1 d . . . . .
C8 C 0.22595(12) 0.57678(10) 0.95833(6) 0.01050(17) Uani 1 1 d . . . . .
C9 C 0.38171(12) 0.35623(10) 1.02376(6) 0.01076(17) Uani 1 1 d . . . . .
C10 C 0.36844(12) 0.26326(10) 1.09874(6) 0.01247(18) Uani 1 1 d . . . . .
H5 H 0.284120 0.283318 1.143545 0.015 Uiso 1 1 calc R U . . .
C11 C 0.48017(12) 0.14142(10) 1.10669(6) 0.01294(18) Uani 1 1 d . . . . .
H6 H 0.470083 0.081924 1.157534 0.016 Uiso 1 1 calc R U . . .
C12 C 0.60751(12) 0.10493(10) 1.04090(6) 0.01248(18) Uani 1 1 d . . . . .
C13 C 0.72057(14) -0.03154(11) 1.05337(7) 0.0172(2) Uani 1 1 d . . . . .
H8 H 0.707966 -0.068628 1.112624 0.026 Uiso 1 1 calc R U . . .
H7 H 0.830438 -0.022829 1.032555 0.026 Uiso 1 1 calc R U . . .
H2 H 0.695261 -0.090023 1.022875 0.026 Uiso 1 1 calc R U . . .
C14 C 0.61756(12) 0.19896(10) 0.96565(6) 0.01118(17) Uani 1 1 d . . . . .
C15 C 0.50823(12) 0.32395(10) 0.95646(6) 0.01106(17) Uani 1 1 d . . . . .
H4 H 0.519532 0.384743 0.906268 0.013 Uiso 1 1 calc R U . . .
C16 C 0.03111(13) 0.76750(11) 0.91449(7) 0.01508(19) Uani 1 1 d . . . . .
H9 H -0.068655 0.826551 0.926008 0.018 Uiso 1 1 calc R U . . .
C17 C 0.12733(13) 0.78741(11) 0.83760(7) 0.0158(2) Uani 1 1 d . . . . .
H10 H 0.095294 0.858215 0.795423 0.019 Uiso 1 1 calc R U . . .
C20 C 0.28532(17) 1.04158(12) 0.61398(8) 0.0229(2) Uani 1 1 d . . . . .
H11 H 0.276206 1.131866 0.615241 0.027 Uiso 1 1 calc R U . . .
C21 C 0.33068(16) 0.94367(11) 0.68029(7) 0.0204(2) Uani 1 1 d . . . . .
H12 H 0.355262 0.967873 0.726418 0.024 Uiso 1 1 calc R U . . .
C22 C 0.15632(18) 0.98922(14) 0.34183(7) 0.0281(3) Uani 1 1 d . . . . .
H15 H 0.067143 1.065058 0.335018 0.042 Uiso 1 1 calc R U . . .
H17 H 0.127153 0.909839 0.335400 0.042 Uiso 1 1 calc R U . . .
H16 H 0.248978 1.004328 0.299647 0.042 Uiso 1 1 calc R U . . .
C23 C 0.53936(13) 0.60727(12) 0.73668(7) 0.0190(2) Uani 1 1 d . . . . .
H21 H 0.602541 0.606111 0.778009 0.029 Uiso 1 1 calc R U . . .
H20 H 0.598107 0.631166 0.680840 0.029 Uiso 1 1 calc R U . . .
H22 H 0.518221 0.519796 0.742211 0.029 Uiso 1 1 calc R U . . .
C24 C 0.63919(13) 0.59604(11) 0.43399(6) 0.01537(19) Uani 1 1 d . . . . .
H23 H 0.572088 0.601215 0.486560 0.018 Uiso 1 1 calc R U . . .
C25 C 0.57305(12) 0.63789(11) 0.36062(7) 0.01428(19) Uani 1 1 d . . . . .
C26 C 0.67599(12) 0.63289(10) 0.28081(6) 0.01310(18) Uani 1 1 d . . . . .
C27 C 0.84321(12) 0.57942(10) 0.27608(6) 0.01195(18) Uani 1 1 d . . . . .
C28 C 0.95069(12) 0.56596(10) 0.19127(6) 0.01243(18) Uani 1 1 d . . . . .
C29 C 0.80685(13) 0.54595(11) 0.42924(7) 0.0160(2) Uani 1 1 d . . . . .
H24 H 0.850569 0.518841 0.478592 0.019 Uiso 1 1 calc R U . . .
C30 C 0.90753(12) 0.53679(11) 0.35099(7) 0.01455(19) Uani 1 1 d . . . . .
H25 H 1.018306 0.502163 0.348223 0.017 Uiso 1 1 calc R U . . .
H3 H 0.783(2) 0.3463(17) 0.7979(10) 0.022 Uiso 1 1 d . U . . .
H18 H 0.689(3) 0.668(2) 0.1670(13) 0.042(5) Uiso 1 1 d . . . . .
H26 H 0.666(2) 0.2810(18) 0.7769(11) 0.031(4) Uiso 1 1 d . . . . .
H27 H 0.201(2) 0.4860(17) 1.0725(11) 0.024(4) Uiso 1 1 d . . . . .
H28 H 0.014(2) 0.6470(17) 1.0252(11) 0.028(4) Uiso 1 1 d . . . . .
H29 H 0.359(2) 0.721(2) 0.4034(13) 0.040(5) Uiso 1 1 d . . . . .

loop_
_atom_site_aniso_label
_atom_site_aniso_U_11
_atom_site_aniso_U_22
_atom_site_aniso_U_33
_atom_site_aniso_U_23
_atom_site_aniso_U_13
_atom_site_aniso_U_12
S1 0.00918(11) 0.01203(12) 0.01108(11) -0.00306(8) -0.00270(8) 0.00009(8)
O2 0.0102(3) 0.0230(4) 0.0175(4) -0.0046(3) -0.0054(3) 0.0000(3)
O3 0.0199(4) 0.0134(3) 0.0160(3) -0.0050(3) -0.0029(3) -0.0024(3)
O4 0.0132(3) 0.0239(4) 0.0111(3) -0.0041(3) -0.0012(3) -0.0054(3)
O5 0.0110(3) 0.0176(4) 0.0162(3) -0.0053(3) -0.0003(3) -0.0013(3)
N5 0.0121(4) 0.0149(4) 0.0127(4) -0.0012(3) -0.0035(3) -0.0025(3)
O6 0.0104(3) 0.0387(5) 0.0178(4) -0.0156(4) -0.0012(3) 0.0011(3)
N6 0.0279(5) 0.0172(4) 0.0124(4) -0.0039(3) -0.0059(4) 0.0028(4)
O7 0.0118(3) 0.0311(4) 0.0109(3) -0.0055(3) -0.0034(3) 0.0000(3)
N7 0.0250(5) 0.0199(5) 0.0107(4) -0.0011(3) -0.0038(3) 0.0015(4)
N1 0.0145(4) 0.0137(4) 0.0104(4) 0.0001(3) -0.0014(3) -0.0007(3)
N2 0.0107(4) 0.0115(4) 0.0104(4) -0.0018(3) -0.0016(3) -0.0020(3)
N3 0.0112(4) 0.0121(4) 0.0093(4) -0.0018(3) 0.0001(3) 0.0003(3)
N4 0.0113(4) 0.0141(4) 0.0106(4) -0.0034(3) -0.0007(3) 0.0007(3)
C1 0.0461(8) 0.0195(6) 0.0260(6) 0.0083(5) -0.0130(6) -0.0079(5)
C2 0.0250(5) 0.0179(5) 0.0140(5) 0.0018(4) -0.0036(4) -0.0032(4)
C3 0.0232(5) 0.0148(5) 0.0134(5) 0.0007(4) -0.0031(4) -0.0044(4)
C4 0.0186(5) 0.0151(5) 0.0107(4) -0.0030(3) -0.0014(4) -0.0006(4)
C5 0.0191(5) 0.0126(4) 0.0123(4) -0.0025(3) -0.0021(4) -0.0013(4)
C6 0.0165(5) 0.0139(4) 0.0102(4) 0.0004(3) -0.0018(3) -0.0031(4)
C7 0.0131(4) 0.0124(4) 0.0108(4) -0.0026(3) -0.0027(3) -0.0024(3)
C8 0.0105(4) 0.0109(4) 0.0108(4) -0.0035(3) -0.0027(3) -0.0015(3)
C9 0.0100(4) 0.0111(4) 0.0113(4) -0.0024(3) -0.0027(3) -0.0015(3)
C10 0.0123(4) 0.0142(4) 0.0108(4) -0.0018(3) -0.0018(3) -0.0032(3)
C11 0.0143(4) 0.0137(4) 0.0110(4) -0.0001(3) -0.0036(3) -0.0038(3)
C12 0.0128(4) 0.0119(4) 0.0131(4) -0.0017(3) -0.0050(3) -0.0013(3)
C13 0.0184(5) 0.0139(4) 0.0161(5) -0.0005(4) -0.0055(4) 0.0025(4)
C14 0.0101(4) 0.0125(4) 0.0113(4) -0.0033(3) -0.0028(3) -0.0014(3)
C15 0.0108(4) 0.0119(4) 0.0104(4) -0.0020(3) -0.0024(3) -0.0018(3)
C16 0.0138(4) 0.0152(5) 0.0139(4) -0.0038(4) -0.0033(4) 0.0026(4)
C17 0.0159(5) 0.0155(5) 0.0128(4) -0.0013(3) -0.0038(4) 0.0022(4)
C20 0.0368(7) 0.0139(5) 0.0207(5) 0.0004(4) -0.0107(5) -0.0082(4)
C21 0.0314(6) 0.0163(5) 0.0166(5) -0.0014(4) -0.0091(4) -0.0076(4)
C22 0.0370(7) 0.0309(6) 0.0123(5) -0.0024(4) -0.0090(5) 0.0025(5)
C23 0.0146(5) 0.0216(5) 0.0144(5) 0.0000(4) 0.0016(4) 0.0013(4)
C24 0.0166(5) 0.0186(5) 0.0113(4) -0.0048(4) -0.0002(4) -0.0045(4)
C25 0.0113(4) 0.0182(5) 0.0139(4) -0.0063(4) -0.0012(3) -0.0022(4)
C26 0.0119(4) 0.0166(4) 0.0113(4) -0.0043(3) -0.0027(3) -0.0018(3)
C27 0.0113(4) 0.0136(4) 0.0110(4) -0.0030(3) -0.0014(3) -0.0026(3)
C28 0.0120(4) 0.0134(4) 0.0125(4) -0.0039(3) -0.0002(3) -0.0040(3)
C29 0.0180(5) 0.0183(5) 0.0115(4) -0.0017(4) -0.0047(4) -0.0025(4)
C30 0.0126(4) 0.0164(5) 0.0142(4) -0.0027(4) -0.0036(4) -0.0013(4)

loop_
_atom_type_symbol
_atom_type_description
_atom_type_scat_dispersion_real
_atom_type_scat_dispersion_imag
_atom_type_scat_source
C C 0.0033 0.0016 'International Tables Vol C Tables 4.2.6.8 and 6.1.1.4'
H H 0.0000 0.0000 'International Tables Vol C Tables 4.2.6.8 and 6.1.1.4'
N N 0.0061 0.0033 'International Tables Vol C Tables 4.2.6.8 and 6.1.1.4'
O O 0.0106 0.0060 'International Tables Vol C Tables 4.2.6.8 and 6.1.1.4'
S S 0.1246 0.1234 'International Tables Vol C Tables 4.2.6.8 and 6.1.1.4'

loop_
_geom_angle_atom_site_label_1
_geom_angle_atom_site_label_2
_geom_angle_atom_site_label_3
_geom_angle
_geom_angle_site_symmetry_1
_geom_angle_site_symmetry_3
_geom_angle_publ_flag
O2 S1 O3 118.45(5) . . ?
O2 S1 N5 107.11(5) . . ?
O3 S1 N5 107.55(5) . . ?
O2 S1 C14 107.26(5) . . ?
O3 S1 C14 107.00(5) . . ?
N5 S1 C14 109.25(5) . . ?
S1 N5 H3 115.4(11) . . ?
S1 N5 H26 115.9(12) . . ?
H3 N5 H26 118.5(16) . . ?
C25 O6 H29 110.6(13) . . ?
C4 N6 N7 103.56(9) . . ?
C26 O7 H18 104.3(13) . . ?
C2 N7 N6 114.26(9) . . ?
C2 N7 C22 127.26(10) . . ?
N6 N7 C22 118.44(10) . . ?
C7 N1 C6 120.82(9) . . ?
C7 N1 C23 120.83(9) . . ?
C6 N1 C23 117.88(8) . . ?
C8 N2 C7 117.75(9) . . ?
C8 N3 C9 130.19(9) . . ?
C8 N3 H27 116.2(11) . . ?
C9 N3 H27 113.6(11) . . ?
C16 N4 C8 119.67(9) . . ?
C16 N4 H28 120.9(11) . . ?
C8 N4 H28 119.4(11) . . ?
C2 C1 H13 109.5 . . ?
C2 C1 H14 109.5 . . ?
H13 C1 H14 109.5 . . ?
C2 C1 H1 109.5 . . ?
H13 C1 H1 109.5 . . ?
H14 C1 H1 109.5 . . ?
N7 C2 C3 105.89(10) . . ?
N7 C2 C1 123.58(11) . . ?
C3 C2 C1 130.50(11) . . ?
C2 C3 C20 134.82(11) . . ?
C2 C3 C4 104.72(10) . . ?
C20 C3 C4 120.47(10) . . ?
N6 C4 C5 127.26(10) . . ?
N6 C4 C3 111.56(9) . . ?
C5 C4 C3 121.15(10) . . ?
C6 C5 C4 116.96(10) . . ?
C6 C5 H19 121.5 . . ?
C4 C5 H19 121.5 . . ?
C5 C6 C21 122.44(10) . . ?
C5 C6 N1 118.23(9) . . ?
C21 C6 N1 119.32(9) . . ?
N2 C7 N1 116.58(9) . . ?
N2 C7 C17 122.00(9) . . ?
N1 C7 C17 121.42(9) . . ?
N2 C8 N3 122.54(9) . . ?
N2 C8 N4 122.97(9) . . ?
N3 C8 N4 114.49(9) . . ?
C10 C9 C15 119.14(9) . . ?
C10 C9 N3 115.31(9) . . ?
C15 C9 N3 125.54(9) . . ?
C11 C10 C9 120.42(9) . . ?
C11 C10 H5 119.8 . . ?
C9 C10 H5 119.8 . . ?
C10 C11 C12 122.25(9) . . ?
C10 C11 H6 118.9 . . ?
C12 C11 H6 118.9 . . ?
C11 C12 C14 116.49(9) . . ?
C11 C12 C13 119.06(9) . . ?
C14 C12 C13 124.43(9) . . ?
C12 C13 H8 109.5 . . ?
C12 C13 H7 109.5 . . ?
H8 C13 H7 109.5 . . ?
C12 C13 H2 109.5 . . ?
H8 C13 H2 109.5 . . ?
H7 C13 H2 109.5 . . ?
C15 C14 C12 122.48(9) . . ?
C15 C14 S1 118.78(7) . . ?
C12 C14 S1 118.74(7) . . ?
C9 C15 C14 119.21(9) . . ?
C9 C15 H4 120.4 . . ?
C14 C15 H4 120.4 . . ?
C17 C16 N4 120.73(9) . . ?
C17 C16 H9 119.6 . . ?
N4 C16 H9 119.6 . . ?
C16 C17 C7 116.87(9) . . ?
C16 C17 H10 121.6 . . ?
C7 C17 H10 121.6 . . ?
C21 C20 C3 118.03(10) . . ?
C21 C20 H11 121.0 . . ?
C3 C20 H11 121.0 . . ?
C20 C21 C6 120.90(10) . . ?
C20 C21 H12 119.6 . . ?
C6 C21 H12 119.6 . . ?
N7 C22 H15 109.5 . . ?
N7 C22 H17 109.5 . . ?
H15 C22 H17 109.5 . . ?
N7 C22 H16 109.5 . . ?
H15 C22 H16 109.5 . . ?
H17 C22 H16 109.5 . . ?
N1 C23 H21 109.5 . . ?
N1 C23 H20 109.5 . . ?
H21 C23 H20 109.5 . . ?
N1 C23 H22 109.5 . . ?
H21 C23 H22 109.5 . . ?
H20 C23 H22 109.5 . . ?
C25 C24 C29 120.34(9) . . ?
C25 C24 H23 119.8 . . ?
C29 C24 H23 119.8 . . ?
O6 C25 C24 124.79(9) . . ?
O6 C25 C26 115.57(9) . . ?
C24 C25 C26 119.60(9) . . ?
O7 C26 C27 123.00(9) . . ?
O7 C26 C25 116.94(9) . . ?
C27 C26 C25 120.06(9) . . ?
C30 C27 C26 119.40(9) . . ?
C30 C27 C28 120.72(9) . . ?
C26 C27 C28 119.87(9) . . ?
O5 C28 O4 123.73(9) . . ?
O5 C28 C27 119.22(9) . . ?
O4 C28 C27 117.04(9) . . ?
C30 C29 C24 120.12(9) . . ?
C30 C29 H24 119.9 . . ?
C24 C29 H24 119.9 . . ?
C29 C30 C27 120.41(10) . . ?
C29 C30 H25 119.8 . . ?
C27 C30 H25 119.8 . . ?

loop_
_geom_bond_atom_site_label_1
_geom_bond_atom_site_label_2
_geom_bond_distance
_geom_bond_site_symmetry_2
_geom_bond_publ_flag
S1 O2 1.4405(8) . ?
S1 O3 1.4420(8) . ?
S1 N5 1.6032(10) . ?
S1 C14 1.7906(10) . ?
O4 C28 1.2798(13) . ?
O5 C28 1.2583(13) . ?
N5 H3 0.877(17) . ?
N5 H26 0.864(19) . ?
O6 C25 1.3660(13) . ?
O6 H29 0.90(2) . ?
N6 C4 1.3535(14) . ?
N6 N7 1.3671(13) . ?
O7 C26 1.3523(12) . ?
O7 H18 0.91(2) . ?
N7 C2 1.3444(16) . ?
N7 C22 1.4629(15) . ?
N1 C7 1.3494(13) . ?
N1 C6 1.4384(13) . ?
N1 C23 1.4674(14) . ?
N2 C8 1.3274(12) . ?
N2 C7 1.3488(13) . ?
N3 C8 1.3501(13) . ?
N3 C9 1.4097(12) . ?
N3 H27 0.873(18) . ?
N4 C16 1.3568(13) . ?
N4 C8 1.3633(12) . ?
N4 H28 0.902(18) . ?
C1 C2 1.4913(17) . ?
C1 H13 0.9600 . ?
C1 H14 0.9600 . ?
C1 H1 0.9600 . ?
C2 C3 1.4070(15) . ?
C3 C20 1.4163(16) . ?
C3 C4 1.4203(15) . ?
C4 C5 1.4170(14) . ?
C5 C6 1.3742(14) . ?
C5 H19 0.9300 . ?
C6 C21 1.4275(15) . ?
C7 C17 1.4296(14) . ?
C9 C10 1.3988(13) . ?
C9 C15 1.4008(13) . ?
C10 C11 1.3862(14) . ?
C10 H5 0.9300 . ?
C11 C12 1.3980(14) . ?
C11 H6 0.9300 . ?
C12 C14 1.4061(14) . ?
C12 C13 1.5084(14) . ?
C13 H8 0.9600 . ?
C13 H7 0.9600 . ?
C13 H2 0.9600 . ?
C14 C15 1.4014(13) . ?
C15 H4 0.9300 . ?
C16 C17 1.3563(15) . ?
C16 H9 0.9300 . ?
C17 H10 0.9300 . ?
C20 C21 1.3762(16) . ?
C20 H11 0.9300 . ?
C21 H12 0.9300 . ?
C22 H15 0.9600 . ?
C22 H17 0.9600 . ?
C22 H16 0.9600 . ?
C23 H21 0.9600 . ?
C23 H20 0.9600 . ?
C23 H22 0.9600 . ?
C24 C25 1.3880(14) . ?
C24 C29 1.4037(15) . ?
C24 H23 0.9300 . ?
C25 C26 1.4131(14) . ?
C26 C27 1.4047(14) . ?
C27 C30 1.4026(14) . ?
C27 C28 1.5034(14) . ?
C29 C30 1.3885(15) . ?
C29 H24 0.9300 . ?
C30 H25 0.9300 . ?

loop_
_geom_hbond_atom_site_label_D
_geom_hbond_atom_site_label_H
_geom_hbond_atom_site_label_A
_geom_hbond_distance_DH
_geom_hbond_distance_HA
_geom_hbond_distance_DA
_geom_hbond_angle_DHA
_geom_hbond_site_symmetry_A
_geom_hbond_publ_flag
N5 H3 O5 0.877(17) 2.048(18) 2.9068(13) 166.2(15) 2_766 yes
O7 H18 O4 0.91(2) 1.68(2) 2.5201(12) 152.3(19) . yes
C15 H4 N2 0.93 2.37 2.9624(14) 121.3 . yes
C16 H9 O3 0.93 2.50 3.2648(14) 140.2 1_465 yes
C23 H22 O7 0.96 2.49 3.4198(16) 162.9 2_666 yes
N5 H26 O6 0.864(19) 2.390(19) 3.0940(13) 139.0(16) 2_666 yes
N5 H26 O7 0.864(19) 2.259(19) 3.0453(13) 151.4(16) 2_666 yes
N3 H27 O5 0.873(18) 1.955(18) 2.8184(12) 170.2(16) 1_456 yes
N4 H28 O4 0.902(18) 1.819(18) 2.7196(12) 176.7(17) 1_456 yes
O6 H29 N6 0.90(2) 1.83(2) 2.7075(13) 163.2(19) . yes
O6 H29 N7 0.90(2) 2.69(2) 3.3941(14) 135.9(16) . yes
C15 H4 N2 0.93 2.37 2.9624(14) 121.3 . yes
C16 H9 O3 0.93 2.50 3.2648(14) 140.2 1_465 yes
C23 H22 O7 0.96 2.49 3.4198(16) 162.9 2_666 yes
N5 H3 O5 0.877(17) 2.048(18) 2.9068(13) 166.2(15) 2_766 yes
O7 H18 O4 0.91(2) 1.68(2) 2.5201(12) 152.3(19) . yes
N5 H26 O6 0.864(19) 2.390(19) 3.0940(13) 139.0(16) 2_666 yes
N5 H26 O7 0.864(19) 2.259(19) 3.0453(13) 151.4(16) 2_666 yes
N3 H27 O5 0.873(18) 1.955(18) 2.8184(12) 170.2(16) 1_456 yes
N4 H28 O4 0.902(18) 1.819(18) 2.7196(12) 176.7(17) 1_456 yes
O6 H29 N6 0.90(2) 1.83(2) 2.7075(13) 163.2(19) . yes
O6 H29 N7 0.90(2) 2.69(2) 3.3941(14) 135.9(16) . yes

loop_
_geom_torsion_atom_site_label_1
_geom_torsion_atom_site_label_2
_geom_torsion_atom_site_label_3
_geom_torsion_atom_site_label_4
_geom_torsion
_geom_torsion_site_symmetry_1
_geom_torsion_site_symmetry_2
_geom_torsion_site_symmetry_3
_geom_torsion_site_symmetry_4
_geom_torsion_publ_flag
C4 N6 N7 C2 -0.20(13) . . . . ?
C4 N6 N7 C22 177.87(11) . . . . ?
N6 N7 C2 C3 0.58(14) . . . . ?
C22 N7 C2 C3 -177.29(12) . . . . ?
N6 N7 C2 C1 -177.59(12) . . . . ?
C22 N7 C2 C1 4.5(2) . . . . ?
N7 C2 C3 C20 179.53(14) . . . . ?
C1 C2 C3 C20 -2.5(2) . . . . ?
N7 C2 C3 C4 -0.68(13) . . . . ?
C1 C2 C3 C4 177.31(13) . . . . ?
N7 N6 C4 C5 177.86(11) . . . . ?
N7 N6 C4 C3 -0.27(13) . . . . ?
C2 C3 C4 N6 0.61(13) . . . . ?
C20 C3 C4 N6 -179.57(11) . . . . ?
C2 C3 C4 C5 -177.65(10) . . . . ?
C20 C3 C4 C5 2.17(17) . . . . ?
N6 C4 C5 C6 180.00(11) . . . . ?
C3 C4 C5 C6 -2.03(16) . . . . ?
C4 C5 C6 C21 0.10(16) . . . . ?
C4 C5 C6 N1 -179.32(9) . . . . ?
C7 N1 C6 C5 -107.12(12) . . . . ?
C23 N1 C6 C5 64.99(13) . . . . ?
C7 N1 C6 C21 73.45(14) . . . . ?
C23 N1 C6 C21 -114.44(12) . . . . ?
C8 N2 C7 N1 -179.52(9) . . . . ?
C8 N2 C7 C17 0.71(14) . . . . ?
C6 N1 C7 N2 174.35(9) . . . . ?
C23 N1 C7 N2 2.47(15) . . . . ?
C6 N1 C7 C17 -5.88(15) . . . . ?
C23 N1 C7 C17 -177.76(10) . . . . ?
C7 N2 C8 N3 179.25(9) . . . . ?
C7 N2 C8 N4 -0.97(14) . . . . ?
C9 N3 C8 N2 -14.60(16) . . . . ?
C9 N3 C8 N4 165.60(10) . . . . ?
C16 N4 C8 N2 0.19(15) . . . . ?
C16 N4 C8 N3 180.00(9) . . . . ?
C8 N3 C9 C10 -170.48(10) . . . . ?
C8 N3 C9 C15 8.22(17) . . . . ?
C15 C9 C10 C11 0.75(15) . . . . ?
N3 C9 C10 C11 179.54(9) . . . . ?
C9 C10 C11 C12 -1.21(15) . . . . ?
C10 C11 C12 C14 0.37(15) . . . . ?
C10 C11 C12 C13 -177.82(10) . . . . ?
C11 C12 C14 C15 0.94(14) . . . . ?
C13 C12 C14 C15 179.01(10) . . . . ?
C11 C12 C14 S1 -179.53(7) . . . . ?
C13 C12 C14 S1 -1.45(14) . . . . ?
O2 S1 C14 C15 109.46(8) . . . . ?
O3 S1 C14 C15 -122.47(8) . . . . ?
N5 S1 C14 C15 -6.32(9) . . . . ?
O2 S1 C14 C12 -70.09(9) . . . . ?
O3 S1 C14 C12 57.98(9) . . . . ?
N5 S1 C14 C12 174.13(8) . . . . ?
C10 C9 C15 C14 0.50(14) . . . . ?
N3 C9 C15 C14 -178.15(9) . . . . ?
C12 C14 C15 C9 -1.38(15) . . . . ?
S1 C14 C15 C9 179.09(7) . . . . ?
C8 N4 C16 C17 0.88(16) . . . . ?
N4 C16 C17 C7 -1.07(16) . . . . ?
N2 C7 C17 C16 0.28(16) . . . . ?
N1 C7 C17 C16 -179.47(10) . . . . ?
C2 C3 C20 C21 179.49(13) . . . . ?
C4 C3 C20 C21 -0.27(18) . . . . ?
C3 C20 C21 C6 -1.65(19) . . . . ?
C5 C6 C21 C20 1.79(18) . . . . ?
N1 C6 C21 C20 -178.80(11) . . . . ?
C29 C24 C25 O6 175.94(10) . . . . ?
C29 C24 C25 C26 -1.54(16) . . . . ?
O6 C25 C26 O7 4.77(14) . . . . ?
C24 C25 C26 O7 -177.52(10) . . . . ?
O6 C25 C26 C27 -174.46(10) . . . . ?
C24 C25 C26 C27 3.25(16) . . . . ?
O7 C26 C27 C30 178.01(10) . . . . ?
C25 C26 C27 C30 -2.81(15) . . . . ?
O7 C26 C27 C28 -3.18(16) . . . . ?
C25 C26 C27 C28 176.00(9) . . . . ?
C30 C27 C28 O5 0.38(15) . . . . ?
C26 C27 C28 O5 -178.42(9) . . . . ?
C30 C27 C28 O4 179.54(9) . . . . ?
C26 C27 C28 O4 0.75(14) . . . . ?
C25 C24 C29 C30 -0.60(17) . . . . ?
C24 C29 C30 C27 1.04(16) . . . . ?
C26 C27 C30 C29 0.66(16) . . . . ?
C28 C27 C30 C29 -178.14(9) . . . . ?
